data_2008438
loop_
_publ_author_name
'S. Kolappan'
'T. P. Seshadri'

_publ_section_title
;
 <i>N</i>^3^-Benzoyl-2',3'-di-<i>O</i>-benzoyluridine
;
_journal_issue 4
_journal_name_full 'Acta Crystallographica Section C'
_journal_page_first 604
_journal_page_last 606
_journal_paper_doi 10.1107/S0108270198015224
_journal_volume 55
_journal_year 1999
_chemical_formula_moiety 'C30 H24 N2 O9'
_chemical_formula_sum 'C30 H24 N2 O9'
_chemical_formula_weight 556.51
_chemical_name_systematic
;
N^3^,2',3'-Tri-O-Benzoyluridine
;
_space_group_IT_number 3
_symmetry_cell_setting monoclinic
_symmetry_space_group_name_Hall 'P 2y'
_symmetry_space_group_name_H-M 'P 1 2 1'
_audit_creation_method SHELXL
_cell_angle_alpha 90.00(2)
_cell_angle_beta 92.93(2)
_cell_angle_gamma 90.00(3)
_cell_formula_units_Z 4
_cell_length_a 14.202(2)
_cell_length_b 5.737(3)
_cell_length_c 33.319(5)
_cell_measurement_reflns_used 25
_cell_measurement_temperature 293(2)
_cell_measurement_theta_max 25
_cell_measurement_theta_min 10
_cell_volume 2711.2(15)
_computing_data_collection 'CAD-4 Software (Enraf-Nonius, 1989)'
_computing_data_reduction 'CAD-4 Software'
_computing_molecular_graphics 'INSIGHTII (Biosym Technologies, 1995) Xtal_GX (Hall & du Boulay, 1995)'
_computing_publication_material SHELXL93
_computing_structure_refinement 'SHELXL93 (Sheldrick, 1993)'
_computing_structure_solution 'SHELXS86 (Sheldrick, 1990)'
_diffrn_ambient_temperature 293(2)
_diffrn_measurement_device 'Enraf-Nonius CAD4 diffractometer'
_diffrn_measurement_method \w-2\q
_diffrn_radiation_monochromator graphite
_diffrn_radiation_source 'fine-focus sealed tube'
_diffrn_radiation_type CuK\a
_diffrn_radiation_wavelength 1.5418
_diffrn_reflns_av_R_equivalents 0.0324
_diffrn_reflns_av_sigmaI/netI 0.0301
_diffrn_reflns_limit_h_max 16
_diffrn_reflns_limit_h_min 0
_diffrn_reflns_limit_k_max 6
_diffrn_reflns_limit_k_min 0
_diffrn_reflns_limit_l_max 40
_diffrn_reflns_limit_l_min -40
_diffrn_reflns_number 6192
_diffrn_reflns_theta_max 69.90
_diffrn_reflns_theta_min 1.33
_diffrn_standards_decay_% none
_diffrn_standards_interval_count 100
_diffrn_standards_number 3
_exptl_absorpt_coefficient_mu 0.855
_exptl_absorpt_correction_type none
_exptl_crystal_colour Colourless
_exptl_crystal_density_diffrn 1.363
_exptl_crystal_density_method 'not measured'
_exptl_crystal_description Plate
_exptl_crystal_F_000 1160
_exptl_crystal_size_max 0.9
_exptl_crystal_size_mid 0.2
_exptl_crystal_size_min 0.05
_refine_diff_density_max .278
_refine_diff_density_min -.235
_refine_ls_abs_structure_details 'Flack (1983)'
_refine_ls_abs_structure_Flack 0.2(2)
_refine_ls_extinction_coef 0.0016(3)
_refine_ls_extinction_method 'SHELXL93 (Sheldrick, 1993)'
_refine_ls_goodness_of_fit_all 1.030
_refine_ls_goodness_of_fit_obs 1.055
_refine_ls_hydrogen_treatment constr
_refine_ls_matrix_type full
_refine_ls_number_parameters 789
_refine_ls_number_reflns 5491
_refine_ls_number_restraints 0
_refine_ls_restrained_S_all 1.219
_refine_ls_restrained_S_obs 1.055
_refine_ls_R_factor_all 0.0632
_refine_ls_R_factor_obs 0.0407
_refine_ls_shift/esd_max 0.009
_refine_ls_shift/esd_mean 0.000
_refine_ls_structure_factor_coef Fsqd
_refine_ls_weighting_details 'w = 1/[s^2^(Fo^2^)+( 0.1000P)^2^] where P=(Fo^2^+2Fc^2^)/3'
_refine_ls_weighting_scheme calc
_refine_ls_wR_factor_all 0.1570
_refine_ls_wR_factor_obs 0.1174
_reflns_number_observed 4265
_reflns_number_total 5536
_reflns_observed_criterion >2sigma(I)
_cod_data_source_file vj1093.cif
_cod_data_source_block ntbu
_cod_depositor_comments
;
The following automatic conversions were performed:
'_symmetry_cell_setting' value 'Monoclinic' changed to 'monoclinic'
according to '/home/saulius/struct/CIF-dictionaries/cif_core.dic'
dictionary named 'cif_core.dic' version 2.4.1 from 2010-06-29.

Automatic conversion script
Id: cif_fix_enum 1527 2010-12-29 10:47:43Z saulius 

The following automatic conversions were performed:

'_symmetry_cell_setting' value 'Monoclinic' changed to 'monoclinic'
according to /home/saulius/struct/CIF-dictionaries/cif_core.dic
dictionary named 'cif_core.dic' version 2.4.1 from 2010-06-29.

Automatic conversion script
Id: cif_fix_values 1715 2011-07-08 13:25:40Z adriana 

The following automatic conversions were performed:

'_refine_ls_weighting_scheme' value 'calc w = 1/[s^2^(Fo^2^)+(
0.1000P)^2^] where P=(Fo^2^+2Fc^2^)/3' was changed to 'calc'. New tag
'_refine_ls_weighting_details' was created. The value of the new tag
was set to 'w = 1/[s^2^(Fo^2^)+( 0.1000P)^2^] where
P=(Fo^2^+2Fc^2^)/3'.

Automatic conversion script
Id: cif_fix_values 3143 2015-03-26 13:38:13Z robertas 
;
_cod_original_cell_volume 2711.5(15)
_cod_original_sg_symbol_H-M 'P 2'
_cod_database_code 2008438
_cod_database_fobs_code 2008438

loop_
_symmetry_equiv_pos_as_xyz
'x, y, z'
'-x, y, -z'

loop_
_atom_site_aniso_label
_atom_site_aniso_U_11
_atom_site_aniso_U_22
_atom_site_aniso_U_33
_atom_site_aniso_U_12
_atom_site_aniso_U_13
_atom_site_aniso_U_23
N1A 0.0341(13) 0.041(2) 0.0341(12) 0.0090(12) 0.0028(9) -0.0005(11)
C2A 0.036(2) 0.042(2) 0.0375(15) 0.0033(14) 0.0001(11) 0.0021(14)
O2A 0.074(2) 0.069(2) 0.0335(11) 0.020(2) 0.0135(11) 0.0078(12)
N3A 0.0356(13) 0.048(2) 0.0360(12) 0.0063(13) -0.0006(10) 0.0012(12)
C4A 0.0317(15) 0.059(2) 0.0377(15) 0.006(2) -0.0013(11) -0.010(2)
O4A 0.0542(14) 0.068(2) 0.0465(12) 0.0253(14) -0.0058(10) -0.0141(13)
C5A 0.043(2) 0.064(2) 0.0340(14) 0.014(2) -0.0007(12) -0.002(2)
C6A 0.037(2) 0.054(2) 0.0347(14) 0.008(2) -0.0015(12) 0.0026(15)
C1'A 0.0358(15) 0.039(2) 0.0388(14) 0.0068(14) 0.0050(11) -0.0007(14)
C2'A 0.038(2) 0.035(2) 0.0398(15) 0.0054(14) 0.0053(12) -0.0005(13)
O2'A 0.0424(11) 0.0465(14) 0.0416(11) 0.0036(11) 0.0114(9) -0.0035(10)
C3'A 0.0324(15) 0.035(2) 0.0400(14) 0.0030(13) 0.0047(11) -0.0038(13)
O3'A 0.0321(10) 0.0347(12) 0.0536(12) 0.0030(10) 0.0034(9) -0.0060(11)
C4'A 0.033(2) 0.037(2) 0.043(2) 0.0037(14) 0.0006(12) -0.0024(14)
O4'A 0.0348(11) 0.0388(13) 0.0503(12) 0.0010(10) 0.0011(9) 0.0017(11)
C5'A 0.048(2) 0.037(2) 0.050(2) 0.010(2) 0.0067(14) 0.008(2)
O5'A 0.0636(15) 0.060(2) 0.0390(11) 0.0207(14) 0.0078(11) 0.0084(12)
C10A 0.043(2) 0.040(2) 0.042(2) 0.001(2) -0.0001(13) 0.0020(15)
O10A 0.055(2) 0.063(2) 0.091(2) -0.008(2) -0.0114(14) 0.028(2)
C11A 0.043(2) 0.043(2) 0.040(2) 0.0037(15) -0.0048(13) -0.0031(14)
C12A 0.062(2) 0.055(2) 0.070(2) 0.016(2) -0.019(2) 0.003(2)
C13A 0.063(3) 0.073(3) 0.103(4) 0.015(3) -0.034(3) -0.004(3)
C14A 0.047(2) 0.089(4) 0.103(4) 0.008(3) -0.025(2) -0.018(3)
C15A 0.053(2) 0.076(3) 0.081(3) -0.012(2) -0.004(2) -0.007(3)
C16A 0.047(2) 0.050(2) 0.054(2) -0.003(2) -0.0086(15) 0.003(2)
C20A 0.045(2) 0.051(2) 0.043(2) 0.005(2) 0.0094(13) 0.009(2)
O20A 0.078(2) 0.057(2) 0.065(2) -0.014(2) 0.0242(14) -0.0052(15)
C21A 0.046(2) 0.061(2) 0.0363(15) 0.012(2) 0.0090(13) 0.006(2)
C22A 0.052(2) 0.076(3) 0.052(2) 0.014(2) 0.009(2) 0.017(2)
C23A 0.068(3) 0.110(5) 0.047(2) 0.030(3) 0.024(2) 0.019(3)
C24A 0.096(4) 0.100(5) 0.047(2) 0.048(4) 0.013(2) 0.002(3)
C25A 0.090(3) 0.067(3) 0.060(2) 0.020(3) 0.004(2) -0.010(2)
C26A 0.068(2) 0.055(3) 0.057(2) 0.010(2) 0.010(2) -0.005(2)
C30A 0.039(2) 0.033(2) 0.047(2) 0.0042(14) 0.0046(13) -0.0010(14)
O30A 0.0467(14) 0.0382(15) 0.090(2) 0.0070(12) 0.0010(12) -0.0123(14)
C31A 0.039(2) 0.036(2) 0.048(2) 0.0013(14) 0.0037(13) 0.0002(14)
C32A 0.051(2) 0.046(2) 0.057(2) -0.003(2) 0.002(2) -0.004(2)
C33A 0.047(2) 0.066(3) 0.074(2) -0.013(2) -0.007(2) 0.000(2)
C34A 0.035(2) 0.068(3) 0.088(3) 0.005(2) -0.003(2) 0.018(2)
C35A 0.044(2) 0.054(3) 0.102(3) 0.012(2) 0.009(2) 0.000(3)
C36A 0.041(2) 0.043(2) 0.079(2) 0.002(2) 0.005(2) -0.005(2)
N1B 0.0397(13) 0.041(2) 0.0354(12) -0.0035(12) 0.0012(10) 0.0004(12)
C2B 0.040(2) 0.035(2) 0.0403(15) -0.0018(14) -0.0009(12) 0.0021(14)
O2B 0.0648(15) 0.057(2) 0.0389(11) -0.0136(14) 0.0095(10) -0.0054(12)
N3B 0.0390(13) 0.044(2) 0.0399(13) -0.0053(13) -0.0006(10) -0.0003(12)
C4B 0.038(2) 0.054(2) 0.045(2) -0.006(2) -0.0025(12) 0.010(2)
O4B 0.058(2) 0.074(2) 0.0542(14) -0.027(2) 0.0025(11) 0.0104(15)
C5B 0.048(2) 0.070(3) 0.039(2) -0.012(2) 0.0030(13) -0.002(2)
C6B 0.039(2) 0.057(2) 0.0364(15) -0.005(2) 0.0005(12) -0.001(2)
C1'B 0.044(2) 0.036(2) 0.0407(15) -0.0063(15) 0.0025(12) 0.0043(14)
C2'B 0.043(2) 0.032(2) 0.055(2) -0.0027(14) 0.0099(13) 0.002(2)
O2'B 0.0638(15) 0.0446(15) 0.0594(14) -0.0019(13) 0.0253(12) -0.0055(13)
C3'B 0.038(2) 0.036(2) 0.051(2) -0.0029(14) 0.0028(13) 0.005(2)
O3'B 0.0355(12) 0.0415(14) 0.090(2) -0.0037(11) -0.0027(12) 0.0114(14)
C4'B 0.043(2) 0.034(2) 0.050(2) -0.0063(15) 0.0003(13) 0.0003(15)
O4'B 0.0398(12) 0.0368(12) 0.0545(13) 0.0019(10) 0.0005(9) -0.0019(11)
C5'B 0.053(2) 0.045(2) 0.059(2) -0.010(2) 0.008(2) -0.012(2)
O5'B 0.070(2) 0.072(2) 0.0479(14) -0.023(2) 0.0127(12) -0.0112(14)
C10B 0.042(2) 0.043(2) 0.047(2) -0.005(2) -0.0020(13) -0.004(2)
O10B 0.074(2) 0.041(2) 0.090(2) 0.0086(15) -0.019(2) -0.013(2)
C11B 0.049(2) 0.054(2) 0.054(2) -0.005(2) -0.0061(15) -0.004(2)
C12B 0.082(3) 0.068(3) 0.090(3) 0.019(3) -0.022(3) -0.015(3)
C13B 0.095(4) 0.099(5) 0.135(5) 0.039(4) -0.039(4) 0.001(4)
C14B 0.104(5) 0.156(8) 0.094(4) 0.035(5) -0.038(4) 0.013(5)
C15B 0.148(6) 0.204(10) 0.068(3) 0.052(8) -0.050(4) -0.037(5)
C16B 0.104(4) 0.123(5) 0.065(3) 0.031(4) -0.031(3) -0.036(3)
C20B 0.065(2) 0.059(3) 0.071(3) -0.001(2) 0.021(2) -0.016(2)
O20B 0.174(4) 0.070(3) 0.152(4) -0.027(3) 0.092(4) -0.046(3)
C21B 0.050(2) 0.090(4) 0.054(2) 0.019(2) 0.012(2) 0.002(2)
C22B 0.067(3) 0.144(6) 0.057(2) 0.013(4) 0.013(2) -0.019(3)
C23B 0.082(4) 0.183(9) 0.048(2) 0.037(5) 0.015(2) 0.005(4)
C24B 0.121(6) 0.159(9) 0.087(4) 0.032(6) 0.056(4) 0.039(5)
C25B 0.162(7) 0.104(6) 0.159(7) 0.012(5) 0.108(6) 0.038(5)
C26B 0.109(4) 0.064(3) 0.101(4) -0.005(3) 0.060(3) 0.004(3)
C30B 0.047(2) 0.034(2) 0.070(2) -0.002(2) -0.002(2) 0.002(2)
O30B 0.053(2) 0.048(2) 0.160(4) -0.0051(15) 0.003(2) 0.021(2)
C31B 0.041(2) 0.043(2) 0.078(2) 0.002(2) -0.004(2) -0.007(2)
C32B 0.061(3) 0.068(3) 0.118(4) 0.010(3) 0.003(3) 0.022(3)
C33B 0.055(3) 0.112(5) 0.125(5) 0.023(3) -0.013(3) 0.005(4)
C34B 0.043(2) 0.077(4) 0.146(5) -0.005(2) 0.005(3) -0.028(4)
C35B 0.059(3) 0.075(4) 0.250(10) -0.015(3) 0.018(4) 0.024(6)
C36B 0.049(3) 0.067(4) 0.214(8) 0.003(3) 0.010(4) 0.031(5)

loop_
_atom_site_label
_atom_site_fract_x
_atom_site_fract_y
_atom_site_fract_z
_atom_site_U_iso_or_equiv
_atom_site_thermal_displace_type
_atom_site_calc_flag
_atom_site_refinement_flags
_atom_site_occupancy
_atom_site_disorder_group
_atom_site_type_symbol
N1A 0.5198(2) 0.9501(7) 0.39547(7) 0.0365(6) Uani d . 1 . N
C2A 0.4780(2) 1.1014(8) 0.36737(9) 0.0388(7) Uani d . 1 . C
O2A 0.4957(2) 1.1024(7) 0.33264(7) 0.0584(7) Uani d . 1 . O
N3A 0.4119(2) 1.2514(7) 0.38264(7) 0.0400(6) Uani d . 1 . N
C4A 0.3936(2) 1.2761(9) 0.42345(9) 0.0428(8) Uani d . 1 . C
O4A 0.3430(2) 1.4366(7) 0.43344(7) 0.0566(7) Uani d . 1 . O
C5A 0.4363(2) 1.1029(9) 0.44894(9) 0.0469(9) Uani d . 1 . C
H5A 0.4224(2) 1.0978(9) 0.47590(9) 0.047(10) Uiso calc R 1 . H
C6A 0.4962(2) 0.9476(8) 0.43467(9) 0.0421(8) Uani d . 1 . C
H6A 0.5224(2) 0.8348(8) 0.45188(9) 0.046(10) Uiso calc R 1 . H
C1'A 0.5869(2) 0.7764(8) 0.37952(9) 0.0379(7) Uani d . 1 . C
H1'A 0.5643(2) 0.7274(8) 0.35253(9) 0.035(9) Uiso calc R 1 . H
C2'A 0.6866(2) 0.8735(7) 0.37788(9) 0.0376(7) Uani d . 1 . C
H2'A 0.6886(2) 1.0425(7) 0.37382(9) 0.033(8) Uiso calc R 1 . H
O2'A 0.7275(2) 0.7422(6) 0.34626(6) 0.0431(6) Uani d . 1 . O
C3'A 0.7296(2) 0.7948(7) 0.41880(9) 0.0358(6) Uani d . 1 . C
H3'A 0.7101(2) 0.9001(7) 0.44001(9) 0.037(9) Uiso calc R 1 . H
O3'A 0.82925(14) 0.7698(6) 0.42082(7) 0.0401(5) Uani d . 1 . O
C4'A 0.6860(2) 0.5555(8) 0.42385(9) 0.0381(7) Uani d . 1 . C
H4'A 0.7208(2) 0.4422(8) 0.40832(9) 0.029(8) Uiso calc R 1 . H
O4'A 0.59137(14) 0.5821 0.40509(7) 0.0414(5) Uani d . 1 . O
C5'A 0.6818(2) 0.4689(8) 0.46603(10) 0.0450(8) Uani d . 1 . C
H5'A 0.6502(2) 0.3189(8) 0.46610(10) 0.043(10) Uiso calc R 1 . H
H5A' 0.7452(2) 0.4486(8) 0.47776(10) 0.051(11) Uiso calc R 1 . H
O5'A 0.6320(2) 0.6314(7) 0.48912(7) 0.0540(7) Uani d . 1 . O
H5OA 0.630(3) 0.583(3) 0.5122(3) 0.055(12) Uiso calc R 1 . H
C10A 0.3644(2) 1.4171(8) 0.35485(10) 0.0417(7) Uani d . 1 . C
O10A 0.4084(2) 1.5732(8) 0.34150(10) 0.0700(9) Uani d . 1 . O
C11A 0.2635(2) 1.3772(8) 0.34510(9) 0.0422(7) Uani d . 1 . C
C12A 0.2146(3) 1.5481(10) 0.32360(13) 0.0630(11) Uani d . 1 . C
H12A 0.2460(3) 1.6807(10) 0.31537(13) 0.13(3) Uiso calc R 1 . H
C13A 0.1193(3) 1.5229(12) 0.3143(2) 0.081(2) Uani d . 1 . C
H13A 0.0866(3) 1.6397(12) 0.3001(2) 0.13(3) Uiso calc R 1 . H
C14A 0.0726(3) 1.3280(12) 0.3258(2) 0.081(2) Uani d . 1 . C
H14A 0.0084(3) 1.3118(12) 0.3193(2) 0.12(2) Uiso calc R 1 . H
C15A 0.1207(3) 1.1548(11) 0.34703(15) 0.0700(12) Uani d . 1 . C
H15A 0.0888(3) 1.0223(11) 0.35494(15) 0.17(3) Uiso calc R 1 . H
C16A 0.2166(2) 1.1774(9) 0.35667(11) 0.0509(8) Uani d . 1 . C
H16A 0.2492(2) 1.0599(9) 0.37074(11) 0.053(11) Uiso calc R 1 . H
C20A 0.8027(2) 0.8377(9) 0.32885(10) 0.0460(8) Uani d . 1 . C
O20A 0.8385(2) 1.0168(7) 0.34009(9) 0.0659(8) Uani d . 1 . O
C21A 0.8329(2) 0.6909(9) 0.29509(9) 0.0475(8) Uani d . 1 . C
C22A 0.9042(3) 0.7761(11) 0.27184(11) 0.0595(11) Uani d . 1 . C
H22A 0.9322(3) 0.9189(11) 0.27814(11) 0.054(12) Uiso calc R 1 . H
C23A 0.9334(3) 0.6499(13) 0.23966(12) 0.074(2) Uani d . 1 . C
H23A 0.9811(3) 0.7068(13) 0.22427(12) 0.080(15) Uiso calc R 1 . H
C24A 0.8918(4) 0.4401(13) 0.23038(13) 0.081(2) Uani d . 1 . C
H24A 0.9123(4) 0.3538(13) 0.20887(13) 0.094(17) Uiso calc R 1 . H
C25A 0.8196(4) 0.3546(11) 0.25257(13) 0.0722(13) Uani d . 1 . C
H25A 0.7910(4) 0.2135(11) 0.24563(13) 0.12(2) Uiso calc R 1 . H
C26A 0.7903(3) 0.4805(9) 0.28522(12) 0.0598(10) Uani d . 1 . C
H26A 0.7422(3) 0.4236(9) 0.30040(12) 0.077(15) Uiso calc R 1 . H
C30A 0.8797(2) 0.9606(8) 0.43245(10) 0.0398(7) Uani d . 1 . C
O30A 0.8440(2) 1.1438(7) 0.43950(9) 0.0584(7) Uani d . 1 . O
C31A 0.9828(2) 0.9110(8) 0.43566(10) 0.0411(7) Uani d . 1 . C
C32A 1.0415(3) 1.0801(9) 0.45265(11) 0.0515(9) Uani d . 1 . C
H32A 1.0166(3) 1.2210(9) 0.46095(11) 0.053(11) Uiso calc R 1 . H
C33A 1.1374(3) 1.0393(10) 0.45728(13) 0.0625(11) Uani d . 1 . C
H33A 1.1768(3) 1.1520(10) 0.46914(13) 0.14(3) Uiso calc R 1 . H
C34A 1.1746(3) 0.8336(10) 0.44446(14) 0.0640(11) Uani d . 1 . C
H34A 1.2392(3) 0.8071(10) 0.44763(14) 0.101(18) Uiso calc R 1 . H
C35A 1.1162(3) 0.6652(10) 0.4268(2) 0.0664(11) Uani d . 1 . C
H35A 1.1417(3) 0.5273(10) 0.4175(2) 0.17(4) Uiso calc R 1 . H
C36A 1.0196(3) 0.7025(9) 0.42297(13) 0.0542(9) Uani d . 1 . C
H36A 0.9799(3) 0.5877(9) 0.41194(13) 0.061(12) Uiso calc R 1 . H
N1B 0.9628(2) 0.8273(7) 0.10175(7) 0.0387(6) Uani d . 1 . N
C2B 0.9982(2) 0.9823(7) 0.13070(9) 0.0385(7) Uani d . 1 . C
O2B 0.9706(2) 0.9901(7) 0.16432(7) 0.0534(6) Uani d . 1 . O
N3B 1.0671(2) 1.1302(7) 0.11807(8) 0.0412(6) Uani d . 1 . N
C4B 1.0957(2) 1.1548(9) 0.07895(10) 0.0457(8) Uani d . 1 . C
O4B 1.1524(2) 1.3065(7) 0.07121(8) 0.0621(8) Uani d . 1 . O
C5B 1.0561(2) 0.9828(9) 0.05144(10) 0.0522(9) Uani d . 1 . C
H5B 1.0738(2) 0.9805(9) 0.02496(10) 0.061(12) Uiso calc R 1 . H
C6B 0.9944(2) 0.8273(9) 0.06379(9) 0.0441(8) Uani d . 1 . C
H6B 0.9718(2) 0.7141(9) 0.04578(9) 0.049(10) Uiso calc R 1 . H
C1'B 0.8899(2) 0.6629(8) 0.11536(9) 0.0401(7) Uani d . 1 . C
H1'B 0.9052(2) 0.6157(8) 0.14320(9) 0.033(8) Uiso calc R 1 . H
C2'B 0.7924(2) 0.7722(8) 0.11210(10) 0.0429(7) Uani d . 1 . C
H2'B 0.7944(2) 0.9429(8) 0.11331(10) 0.051(11) Uiso calc R 1 . H
O2'B 0.7365(2) 0.6724(7) 0.14216(8) 0.0552(6) Uani d . 1 . O
C3'B 0.7541(2) 0.6810(8) 0.07141(10) 0.0416(7) Uani d . 1 . C
H3'B 0.7750(2) 0.7794(8) 0.04953(10) 0.047(10) Uiso calc R 1 . H
O3'B 0.6543(2) 0.6542(7) 0.06876(9) 0.0559(7) Uani d . 1 . O
C4'B 0.7974(2) 0.4408(8) 0.06956(10) 0.0423(7) Uani d . 1 . C
H4'B 0.7594(2) 0.3322(8) 0.08469(10) 0.047(10) Uiso calc R 1 . H
O4'B 0.8886(2) 0.4663(6) 0.09019(7) 0.0438(5) Uani d . 1 . O
C5'B 0.8091(3) 0.3431(9) 0.02821(11) 0.0521(9) Uani d . 1 . C
H5'B 0.8415(3) 0.1944(9) 0.03016(11) 0.061(12) Uiso calc R 1 . H
H5B' 0.7478(3) 0.3184(9) 0.01469(11) 0.072(14) Uiso calc R 1 . H
O5'B 0.8620(2) 0.5025(7) 0.00610(8) 0.0628(8) Uani d . 1 . O
H5OB 0.866(3) 0.454(4) -0.0169(4) 0.075(15) Uiso calc R 1 . H
C10B 1.1092(2) 1.2834(8) 0.14981(10) 0.0441(8) Uani d . 1 . C
O10B 1.0824(2) 1.4789(7) 0.15232(10) 0.0691(8) Uani d . 1 . O
C11B 1.1813(3) 1.1727(9) 0.17662(11) 0.0525(9) Uani d . 1 . C
C12B 1.2281(4) 0.9742(11) 0.1665(2) 0.0810(15) Uani d . 1 . C
H12B 1.2125(4) 0.9013(11) 0.1421(2) 0.14(3) Uiso calc R 1 . H
C13B 1.2977(5) 0.8809(15) 0.1918(2) 0.111(2) Uani d . 1 . C
H13B 1.3321(5) 0.7522(15) 0.1839(2) 0.13(3) Uiso calc R 1 . H
C14B 1.3158(5) 0.9807(19) 0.2289(2) 0.120(3) Uani d . 1 . C
H14B 1.3595(5) 0.9130(19) 0.2470(2) 0.11(2) Uiso calc R 1 . H
C15B 1.2708(6) 1.174(2) 0.2388(2) 0.142(4) Uani d . 1 . C
H15B 1.2844(6) 1.242(2) 0.2638(2) 0.16(3) Uiso calc R 1 . H
C16B 1.2040(4) 1.2762(15) 0.21268(15) 0.099(2) Uani d . 1 . C
H16B 1.1748(4) 1.4145(15) 0.21966(15) 0.084(17) Uiso calc R 1 . H
C20B 0.7032(3) 0.8149(10) 0.17003(14) 0.0646(11) Uani d . 1 . C
O20B 0.7266(4) 1.0111(10) 0.1728(2) 0.129(2) Uani d . 1 . O
C21B 0.6373(3) 0.6960(11) 0.19588(12) 0.0642(12) Uani d . 1 . C
C22B 0.6137(4) 0.8112(16) 0.23090(14) 0.089(2) Uani d . 1 . C
H22B 0.6390(4) 0.9569(16) 0.23719(14) 0.11(3) Uiso calc R 1 . H
C23B 0.5516(4) 0.705(2) 0.2563(2) 0.104(3) Uani d . 1 . C
H23B 0.5355(4) 0.779(2) 0.2798(2) 0.11(2) Uiso calc R 1 . H
C24B 0.5157(6) 0.499(2) 0.2466(2) 0.120(3) Uani d . 1 . C
H24B 0.4751(6) 0.428(2) 0.2639(2) 0.18(4) Uiso calc R 1 . H
C25B 0.5365(6) 0.3863(18) 0.2122(3) 0.138(3) Uani d . 1 . C
H25B 0.5084(6) 0.2437(18) 0.2058(3) 0.27(7) Uiso calc R 1 . H
C26B 0.5994(4) 0.4841(11) 0.1866(2) 0.090(2) Uani d . 1 . C
H26B 0.6155(4) 0.4060(11) 0.1635(2) 0.095(18) Uiso calc R 1 . H
C30B 0.6020(3) 0.8453(8) 0.06224(12) 0.0505(8) Uani d . 1 . C
O30B 0.6360(2) 1.0310(7) 0.05659(14) 0.0869(12) Uani d . 1 . O
C31B 0.4997(3) 0.7988(9) 0.06314(13) 0.0545(9) Uani d . 1 . C
C32B 0.4363(3) 0.9629(11) 0.0500(2) 0.0823(15) Uani d . 1 . C
H32B 0.4572(3) 1.1042(11) 0.0401(2) 0.11(2) Uiso calc R 1 . H
C33B 0.3399(4) 0.9197(15) 0.0513(2) 0.098(2) Uani d . 1 . C
H33B 0.2969(4) 1.0283(15) 0.0407(2) 0.19(4) Uiso calc R 1 . H
C34B 0.3088(3) 0.7240(12) 0.0678(2) 0.089(2) Uani d . 1 . C
H34B 0.2443(3) 0.7013(12) 0.0695(2) 0.16(3) Uiso calc R 1 . H
C35B 0.3698(4) 0.5573(14) 0.0819(3) 0.128(3) Uani d . 1 . C
H35B 0.3475(4) 0.4216(14) 0.0934(3) 0.17(4) Uiso calc R 1 . H
C36B 0.4662(4) 0.5929(12) 0.0789(3) 0.110(3) Uani d . 1 . C
H36B 0.5085(4) 0.4776(12) 0.0876(3) 0.18(4) Uiso calc R 1 . H

loop_
_atom_type_symbol
_atom_type_description
_atom_type_scat_dispersion_real
_atom_type_scat_dispersion_imag
_atom_type_scat_source
C C .0181 .0091 'International Tables Vol C Tables 4.2.6.8 and 6.1.1.4'
H H .0000 .0000 'International Tables Vol C Tables 4.2.6.8 and 6.1.1.4'
N N .0311 .0180 'International Tables Vol C Tables 4.2.6.8 and 6.1.1.4'
O O .0492 .0322 'International Tables Vol C Tables 4.2.6.8 and 6.1.1.4'

loop_
_geom_angle_atom_site_label_1
_geom_angle_atom_site_label_2
_geom_angle_atom_site_label_3
_geom_angle
C6A N1A C2A 122.3(3)
C6A N1A C1'A 121.7(3)
C2A N1A C1'A 115.8(2)
O2A C2A N1A 123.4(3)
O2A C2A N3A 122.1(3)
N1A C2A N3A 114.5(2)
C2A N3A C4A 125.4(3)
C2A N3A C10A 117.9(2)
C4A N3A C10A 116.3(3)
O4A C4A N3A 118.6(3)
O4A C4A C5A 127.0(3)
N3A C4A C5A 114.4(3)
C6A C5A C4A 120.9(3)
C5A C6A N1A 121.7(3)
O4'A C1'A N1A 108.9(2)
O4'A C1'A C2'A 107.4(2)
N1A C1'A C2'A 112.3(3)
O2'A C2'A C1'A 104.2(3)
O2'A C2'A C3'A 109.8(3)
C1'A C2'A C3'A 100.9(2)
C20A O2'A C2'A 117.2(3)
O3'A C3'A C4'A 108.3(3)
O3'A C3'A C2'A 115.0(2)
C4'A C3'A C2'A 102.6(3)
C30A O3'A C3'A 116.3(2)
O4'A C4'A C5'A 110.9(3)
O4'A C4'A C3'A 103.3(3)
C5'A C4'A C3'A 116.1(3)
C1'A O4'A C4'A 110.8(2)
O5'A C5'A C4'A 109.6(3)
O10A C10A N3A 119.3(3)
O10A C10A C11A 124.0(3)
N3A C10A C11A 116.7(3)
C12A C11A C16A 119.7(4)
C12A C11A C10A 117.5(4)
C16A C11A C10A 122.8(3)
C11A C12A C13A 120.2(5)
C14A C13A C12A 120.5(5)
C13A C14A C15A 119.9(4)
C14A C15A C16A 120.4(5)
C11A C16A C15A 119.4(4)
O20A C20A O2'A 122.9(3)
O20A C20A C21A 126.1(3)
O2'A C20A C21A 111.0(3)
C26A C21A C22A 119.7(4)
C26A C21A C20A 122.4(3)
C22A C21A C20A 117.8(4)
C23A C22A C21A 120.3(5)
C22A C23A C24A 119.6(5)
C23A C24A C25A 120.9(5)
C26A C25A C24A 119.7(6)
C25A C26A C21A 119.7(4)
O30A C30A O3'A 122.9(3)
O30A C30A C31A 125.4(3)
O3'A C30A C31A 111.7(3)
C36A C31A C32A 120.3(3)
C36A C31A C30A 122.0(3)
C32A C31A C30A 117.7(3)
C33A C32A C31A 119.8(4)
C34A C33A C32A 120.3(4)
C33A C34A C35A 120.1(4)
C34A C35A C36A 119.9(4)
C31A C36A C35A 119.6(4)
C6B N1B C2B 121.4(3)
C6B N1B C1'B 123.3(3)
C2B N1B C1'B 115.3(2)
O2B C2B N3B 122.0(3)
O2B C2B N1B 123.2(3)
N3B C2B N1B 114.8(3)
C2B N3B C4B 126.4(3)
C2B N3B C10B 114.6(3)
C4B N3B C10B 118.9(3)
O4B C4B N3B 119.8(3)
O4B C4B C5B 126.4(3)
N3B C4B C5B 113.8(3)
C6B C5B C4B 120.3(3)
C5B C6B N1B 122.7(3)
O4'B C1'B N1B 108.3(2)
O4'B C1'B C2'B 107.8(3)
N1B C1'B C2'B 111.2(3)
O2'B C2'B C1'B 108.7(3)
O2'B C2'B C3'B 107.4(3)
C1'B C2'B C3'B 101.8(3)
C20B O2'B C2'B 118.0(3)
O3'B C3'B C4'B 107.7(3)
O3'B C3'B C2'B 113.6(3)
C4'B C3'B C2'B 102.8(3)
C30B O3'B C3'B 117.7(3)
O4'B C4'B C5'B 109.6(3)
O4'B C4'B C3'B 104.2(3)
C5'B C4'B C3'B 116.2(3)
C1'B O4'B C4'B 110.5(2)
O5'B C5'B C4'B 108.8(3)
O10B C10B C11B 125.5(4)
O10B C10B N3B 119.5(3)
C11B C10B N3B 115.0(3)
C12B C11B C16B 118.9(5)
C12B C11B C10B 122.8(4)
C16B C11B C10B 118.3(5)
C11B C12B C13B 121.1(5)
C14B C13B C12B 118.9(7)
C15B C14B C13B 120.1(6)
C14B C15B C16B 121.2(7)
C11B C16B C15B 119.5(7)
O20B C20B O2'B 122.1(5)
O20B C20B C21B 125.6(5)
O2'B C20B C21B 112.3(4)
C26B C21B C22B 120.2(5)
C26B C21B C20B 122.5(4)
C22B C21B C20B 117.2(5)
C23B C22B C21B 119.2(7)
C24B C23B C22B 119.5(6)
C23B C24B C25B 122.1(8)
C24B C25B C26B 120.0(10)
C21B C26B C25B 118.9(7)
O30B C30B O3'B 122.3(3)
O30B C30B C31B 124.9(4)
O3'B C30B C31B 112.8(3)
C32B C31B C36B 118.6(4)
C32B C31B C30B 120.2(4)
C36B C31B C30B 121.1(4)
C31B C32B C33B 120.1(6)
C34B C33B C32B 120.6(6)
C33B C34B C35B 121.1(5)
C34B C35B C36B 118.9(7)
C31B C36B C35B 120.6(6)

loop_
_geom_bond_atom_site_label_1
_geom_bond_atom_site_label_2
_geom_bond_site_symmetry_2
_geom_bond_distance
_geom_bond_publ_flag
N1A C6A . 1.365(4) ?
N1A C2A . 1.388(4) ?
N1A C1'A . 1.496(4) ?
C2A O2A . 1.197(4) ?
C2A N3A . 1.388(4) ?
N3A C4A . 1.405(4) ?
N3A C10A . 1.468(4) ?
C4A O4A . 1.225(4) ?
C4A C5A . 1.423(5) ?
C5A C6A . 1.335(5) ?
C1'A O4'A . 1.402(4) ?
C1'A C2'A . 1.526(4) ?
C2'A O2'A . 1.441(4) ?
C2'A C3'A . 1.533(4) ?
O2'A C20A . 1.358(4) ?
C3'A O3'A . 1.421(3) ?
C3'A C4'A . 1.520(5) ?
O3'A C30A . 1.354(4) ?
C4'A O4'A . 1.460(4) ?
C4'A C5'A . 1.495(4) ?
C5'A O5'A . 1.420(4) ?
C10A O10A . 1.191(5) ?
C10A C11A . 1.471(5) ?
C11A C12A . 1.381(5) ?
C11A C16A . 1.390(6) ?
C12A C13A . 1.381(6) ?
C13A C14A . 1.365(9) ?
C14A C15A . 1.381(8) ?
C15A C16A . 1.390(5) ?
C20A O20A . 1.198(5) ?
C20A C21A . 1.486(5) ?
C21A C26A . 1.382(6) ?
C21A C22A . 1.395(5) ?
C22A C23A . 1.375(7) ?
C23A C24A . 1.370(9) ?
C24A C25A . 1.383(8) ?
C25A C26A . 1.388(6) ?
C30A O30A . 1.196(4) ?
C30A C31A . 1.489(5) ?
C31A C36A . 1.380(5) ?
C31A C32A . 1.382(5) ?
C32A C33A . 1.382(6) ?
C33A C34A . 1.371(7) ?
C34A C35A . 1.385(7) ?
C35A C36A . 1.389(5) ?
N1B C6B . 1.363(4) ?
N1B C2B . 1.387(4) ?
N1B C1'B . 1.489(4) ?
C2B O2B . 1.206(4) ?
C2B N3B . 1.378(4) ?
N3B C4B . 1.392(4) ?
N3B C10B . 1.478(4) ?
C4B O4B . 1.222(5) ?
C4B C5B . 1.441(5) ?
C5B C6B . 1.331(5) ?
C1'B O4'B . 1.405(4) ?
C1'B C2'B . 1.518(5) ?
C2'B O2'B . 1.429(4) ?
C2'B C3'B . 1.527(5) ?
O2'B C20B . 1.341(5) ?
C3'B O3'B . 1.425(4) ?
C3'B C4'B . 1.512(5) ?
O3'B C30B . 1.336(5) ?
C4'B O4'B . 1.443(4) ?
C4'B C5'B . 1.505(5) ?
C5'B O5'B . 1.415(5) ?
C10B O10B . 1.188(5) ?
C10B C11B . 1.468(5) ?
C11B C12B . 1.370(7) ?
C11B C16B . 1.364(6) ?
C12B C13B . 1.374(7) ?
C13B C14B . 1.374(10) ?
C14B C15B . 1.331(12) ?
C15B C16B . 1.385(9) ?
C20B O20B . 1.176(7) ?
C20B C21B . 1.471(6) ?
C21B C26B . 1.359(8) ?
C21B C22B . 1.397(7) ?
C22B C23B . 1.391(9) ?
C23B C24B . 1.322(12) ?
C24B C25B . 1.363(12) ?
C25B C26B . 1.384(8) ?
C30B O30B . 1.189(5) ?
C30B C31B . 1.479(5) ?
C31B C32B . 1.360(6) ?
C31B C36B . 1.387(8) ?
C32B C33B . 1.394(8) ?
C33B C34B . 1.334(9) ?
C34B C35B . 1.359(9) ?
C35B C36B . 1.393(8) ?

loop_
_geom_torsion_atom_site_label_1
_geom_torsion_atom_site_label_2
_geom_torsion_atom_site_label_3
_geom_torsion_atom_site_label_4
_geom_torsion
_geom_torsion_publ_flag
C6A N1A C2A O2A -177.9(4) ?
C1'A N1A C2A O2A -2.7(5) ?
C6A N1A C2A N3A 1.1(5) ?
C1'A N1A C2A N3A 176.4(3) ?
O2A C2A N3A C4A -173.7(4) ?
N1A C2A N3A C4A 7.3(5) ?
O2A C2A N3A C10A -0.9(5) ?
N1A C2A N3A C10A -180.0(3) ?
C2A N3A C4A O4A 170.1(3) ?
C10A N3A C4A O4A -2.7(5) ?
C2A N3A C4A C5A -11.0(5) ?
C10A N3A C4A C5A 176.2(3) ?
O4A C4A C5A C6A -174.7(4) ?
N3A C4A C5A C6A 6.5(5) ?
C4A C5A C6A N1A 0.9(6) ?
C2A N1A C6A C5A -5.1(5) ?
C1'A N1A C6A C5A 179.9(3) ?
C6A N1A C1'A O4'A 20.5(4) ?
C2A N1A C1'A O4'A -154.8(3) yes
C6A N1A C1'A C2'A -98.3(3) ?
C2A N1A C1'A C2'A 86.4(3) ?
O4'A C1'A C2'A O2'A 86.8(3) ?
N1A C1'A C2'A O2'A -153.5(2) ?
O4'A C1'A C2'A C3'A -27.1(3) yes
N1A C1'A C2'A C3'A 92.6(3) ?
C1'A C2'A O2'A C20A 158.7(3) ?
C3'A C2'A O2'A C20A -93.9(3) ?
O2'A C2'A C3'A O3'A 45.4(4) ?
C1'A C2'A C3'A O3'A 154.9(3) ?
O2'A C2'A C3'A C4'A -72.0(3) ?
C1'A C2'A C3'A C4'A 37.5(3) yes
C4'A C3'A O3'A C30A -155.2(3) ?
C2'A C3'A O3'A C30A 90.7(3) ?
O3'A C3'A C4'A O4'A -157.1(2) ?
C2'A C3'A C4'A O4'A -35.1(3) yes
O3'A C3'A C4'A C5'A 81.3(3) ?
C2'A C3'A C4'A C5'A -156.7(3) ?
N1A C1'A O4'A C4'A -116.3(3) ?
C2'A C1'A O4'A C4'A 5.5(3) yes
C5'A C4'A O4'A C1'A 143.9(3) ?
C3'A C4'A O4'A C1'A 18.9(3) yes
O4'A C4'A C5'A O5'A -60.8(4) yes
C3'A C4'A C5'A O5'A 56.7(4) yes
C2A N3A C10A O10A -68.9(5) ?
C4A N3A C10A O10A 104.5(4) ?
C2A N3A C10A C11A 110.8(3) ?
C4A N3A C10A C11A -75.8(4) ?
O10A C10A C11A C12A -9.1(6) ?
N3A C10A C11A C12A 171.2(3) ?
O10A C10A C11A C16A 171.1(4) ?
N3A C10A C11A C16A -8.6(5) ?
C16A C11A C12A C13A 1.2(6) ?
C10A C11A C12A C13A -178.6(4) ?
C11A C12A C13A C14A -0.8(8) ?
C12A C13A C14A C15A 0.3(8) ?
C13A C14A C15A C16A -0.3(8) ?
C12A C11A C16A C15A -1.2(6) ?
C10A C11A C16A C15A 178.7(4) ?
C14A C15A C16A C11A 0.7(7) ?
C2'A O2'A C20A O20A 4.1(5) ?
C2'A O2'A C20A C21A -176.1(3) ?
O20A C20A C21A C26A 176.9(4) ?
O2'A C20A C21A C26A -2.9(5) ?
O20A C20A C21A C22A -5.8(6) ?
O2'A C20A C21A C22A 174.4(3) ?
C26A C21A C22A C23A -1.1(6) ?
C20A C21A C22A C23A -178.5(4) ?
C21A C22A C23A C24A 0.3(6) ?
C22A C23A C24A C25A 1.0(7) ?
C23A C24A C25A C26A -1.4(7) ?
C24A C25A C26A C21A 0.5(7) ?
C22A C21A C26A C25A 0.8(6) ?
C20A C21A C26A C25A 178.0(4) ?
C3'A O3'A C30A O30A -2.4(5) ?
C3'A O3'A C30A C31A 176.9(3) ?
O30A C30A C31A C36A -173.0(4) ?
O3'A C30A C31A C36A 7.8(5) ?
O30A C30A C31A C32A 8.2(5) ?
O3'A C30A C31A C32A -171.0(3) ?
C36A C31A C32A C33A -0.6(6) ?
C30A C31A C32A C33A 178.2(3) ?
C31A C32A C33A C34A 1.1(6) ?
C32A C33A C34A C35A 0.0(7) ?
C33A C34A C35A C36A -1.6(7) ?
C32A C31A C36A C35A -1.1(6) ?
C30A C31A C36A C35A -179.8(4) ?
C34A C35A C36A C31A 2.2(7) ?
C6B N1B C2B O2B 178.5(3) ?
C1'B N1B C2B O2B -2.0(5) ?
C6B N1B C2B N3B -0.8(5) ?
C1'B N1B C2B N3B 178.6(3) ?
O2B C2B N3B C4B -171.7(4) ?
N1B C2B N3B C4B 7.6(5) ?
O2B C2B N3B C10B 4.8(5) ?
N1B C2B N3B C10B -175.9(3) ?
C2B N3B C4B O4B 174.0(3) ?
C10B N3B C4B O4B -2.4(5) ?
C2B N3B C4B C5B -8.8(5) ?
C10B N3B C4B C5B 174.8(3) ?
O4B C4B C5B C6B -179.6(4) ?
N3B C4B C5B C6B 3.3(5) ?
C4B C5B C6B N1B 2.6(6) ?
C2B N1B C6B C5B -4.1(5) ?
C1'B N1B C6B C5B 176.5(3) ?
C6B N1B C1'B O4'B 22.7(4) ?
C2B N1B C1'B O4'B -156.8(3) yes
C6B N1B C1'B C2'B -95.6(4) ?
C2B N1B C1'B C2'B 85.0(3) ?
O4'B C1'B C2'B O2'B 90.5(3) ?
N1B C1'B C2'B O2'B -150.9(3) ?
O4'B C1'B C2'B C3'B -22.7(3) yes
N1B C1'B C2'B C3'B 96.0(3) ?
C1'B C2'B O2'B C20B 118.9(4) ?
C3'B C2'B O2'B C20B -131.7(4) ?
O2'B C2'B C3'B O3'B 36.1(4) ?
C1'B C2'B C3'B O3'B 150.2(3) ?
O2'B C2'B C3'B C4'B -80.0(3) ?
C1'B C2'B C3'B C4'B 34.1(3) yes
C4'B C3'B O3'B C30B -167.7(3) ?
C2'B C3'B O3'B C30B 79.1(4) ?
O3'B C3'B C4'B O4'B -154.4(3) ?
C2'B C3'B C4'B O4'B -34.1(3) yes
O3'B C3'B C4'B C5'B 85.0(4) ?
C2'B C3'B C4'B C5'B -154.8(3) ?
N1B C1'B O4'B C4'B -119.0(3) ?
C2'B C1'B O4'B C4'B 1.5(3) yes
C5'B C4'B O4'B C1'B 145.8(3) ?
C3'B C4'B O4'B C1'B 20.8(3) yes
O4'B C4'B C5'B O5'B -62.3(4) yes
C3'B C4'B C5'B O5'B 55.4(4) yes
C2B N3B C10B O10B -98.7(4) ?
C4B N3B C10B O10B 78.1(5) ?
C2B N3B C10B C11B 80.0(4) ?
C4B N3B C10B C11B -103.2(4) ?
O10B C10B C11B C12B -161.4(5) ?
N3B C10B C11B C12B 20.0(6) ?
O10B C10B C11B C16B 16.9(7) ?
N3B C10B C11B C16B -161.7(5) ?
C16B C11B C12B C13B -0.8(9) ?
C10B C11B C12B C13B 177.4(6) ?
C11B C12B C13B C14B 4.4(11) ?
C12B C13B C14B C15B -4.6(14) ?
C13B C14B C15B C16B 1.2(15) ?
C12B C11B C16B C15B -2.5(10) ?
C10B C11B C16B C15B 179.1(7) ?
C14B C15B C16B C11B 2.4(14) ?
C2'B O2'B C20B O20B -8.1(8) ?
C2'B O2'B C20B C21B 172.7(3) ?
O20B C20B C21B C26B 167.2(7) ?
O2'B C20B C21B C26B -13.7(7) ?
O20B C20B C21B C22B -12.3(9) ?
O2'B C20B C21B C22B 166.9(4) ?
C26B C21B C22B C23B 0.6(8) ?
C20B C21B C22B C23B -179.9(5) ?
C21B C22B C23B C24B -0.5(10) ?
C22B C23B C24B C25B -0.9(12) ?
C23B C24B C25B C26B 2.2(14) ?
C22B C21B C26B C25B 0.7(9) ?
C20B C21B C26B C25B -178.7(6) ?
C24B C25B C26B C21B -2.1(12) ?
C3'B O3'B C30B O30B 4.0(6) ?
C3'B O3'B C30B C31B -175.6(3) ?
O30B C30B C31B C32B 12.3(7) ?
O3'B C30B C31B C32B -168.0(4) ?
O30B C30B C31B C36B -164.8(6) ?
O3'B C30B C31B C36B 14.8(7) ?
C36B C31B C32B C33B -2.0(9) ?
C30B C31B C32B C33B -179.2(5) ?
C31B C32B C33B C34B 4.2(10) ?
C32B C33B C34B C35B -3.0(12) ?
C33B C34B C35B C36B -0.3(13) ?
C32B C31B C36B C35B -1.2(11) ?
C30B C31B C36B C35B 176.0(7) ?
C34B C35B C36B C31B 2.4(13) ?

loop_
_cod_related_entry_id
_cod_related_entry_database
_cod_related_entry_code
1 ChemSpider 9192330
